data_4116736
loop_
_publ_author_name
'Hiroshi M. Yamamoto'
'Jun-Ichi Yamaura'
'Reizo Kato'

_publ_contact_author
;
Hiroshi M. Yamamoto
Kato Lab., The Institute for Solid State Physics, 
The University of Tokyo
7-22-1, Roppongi, Minato-ku, Tokyo, 106, Japan  
;
_publ_contact_author_email ' yhiroshi@kappa.issp.u-tokyo.ac.jp '
_publ_contact_author_fax ' +81-3-3478-6742 '
_publ_contact_author_phone ' +81-3-3478-6811 (ext.5714) '
_publ_section_title
;
 Multicomponent Molecular Conductors with Supramolecular Assembly:
 Iodine-Containing Neutral Molecules as Building Blocks
;
_journal_name_full 'Journal of the American Chemical Society'
_journal_page_first 5905
_journal_page_last 5913
_journal_paper_doi 10.1021/ja980024u
_journal_volume 120
_journal_year 1998
_chemical_formula_moiety 'C42 H24 Br I22 S24 '
_chemical_formula_structural (EDT-TTF)4BrI2(TIE)
_chemical_formula_sum 'C42 H24 Br I22 S24'
_chemical_formula_weight 4169.89
_space_group_IT_number 90
_symmetry_cell_setting tetragonal
_symmetry_Int_Tables_number 90
_symmetry_space_group_name_Hall 'P 4ab 2ab'
_symmetry_space_group_name_H-M 'P 4 21 2'
_audit_creation_date 'Thu Jan  8 21:45:52 1998'
_audit_creation_method 'from TEXRAY.INF file'
_cell_angle_alpha 90
_cell_angle_beta 90
_cell_angle_gamma 90
_cell_formula_units_Z 2
_cell_length_a 23.435(10)
_cell_length_b 23.4355
_cell_length_c 8.130(3)
_cell_measurement_reflns_used 24
_cell_measurement_temperature 293.2
_cell_measurement_theta_max 17.8
_cell_measurement_theta_min 11.6
_cell_volume 4465(3)
_computing_cell_refinement 'AFC Diffractometer Control'
_computing_data_collection 'AFC Diffractometer Control'
_computing_data_reduction teXsan
_computing_publication_material teXsan
_computing_structure_refinement SHELXL93
_computing_structure_solution SIR92
_diffrn_ambient_temperature 293.2
_diffrn_measurement_device 'Rigaku AFC6S'
_diffrn_measurement_method \w-2\q
_diffrn_orient_matrix_UB_11 -0.02090
_diffrn_orient_matrix_UB_12 -0.03497
_diffrn_orient_matrix_UB_13 0.03663
_diffrn_orient_matrix_UB_21 -0.03706
_diffrn_orient_matrix_UB_22 0.02080
_diffrn_orient_matrix_UB_23 -0.01112
_diffrn_orient_matrix_UB_31 -0.00311
_diffrn_orient_matrix_UB_32 -0.01290
_diffrn_orient_matrix_UB_33 -0.11690
_diffrn_radiation_detector 'scintillation counter'
_diffrn_radiation_monochromator graphite
_diffrn_radiation_source 'Rigaku sealed tube'
_diffrn_radiation_type 'Mo K\a'
_diffrn_radiation_wavelength 0.7107
_diffrn_reflns_av_R_equivalents 0.000
_diffrn_reflns_av_sigmaI/netI 0.062
_diffrn_reflns_limit_h_max 33
_diffrn_reflns_limit_h_min 12
_diffrn_reflns_limit_k_max 23
_diffrn_reflns_limit_k_min 0
_diffrn_reflns_limit_l_max 11
_diffrn_reflns_limit_l_min 0
_diffrn_reflns_number 3754
_diffrn_reflns_reduction_process 'Lp corrections applied'
_diffrn_reflns_theta_max 30.06
_diffrn_reflns_theta_min 6
_diffrn_standards_decay_% 1.35
_diffrn_standards_interval_count 150
_diffrn_standards_number 3
_exptl_absorpt_coefficient_mu 8.664
_exptl_absorpt_correction_type psi-scan
_exptl_crystal_colour black
_exptl_crystal_density_diffrn 3.101
_exptl_crystal_density_meas 3.11
_exptl_crystal_description block
_exptl_crystal_F_000 3722.00
_exptl_crystal_size_max 0.500
_exptl_crystal_size_mid 0.300
_exptl_crystal_size_min 0.300
_refine_diff_density_max 5.28
_refine_diff_density_min -2.83
_refine_diff_density_rms 0.34
_refine_ls_abs_structure_Flack 0.2(2)
_refine_ls_extinction_coef 0.0000
_refine_ls_extinction_expression Fc^*^=kFc[1+0.001xFc^2^\l^3^/sin(2\q)]^-1/4^
_refine_ls_extinction_method SHELXL
_refine_ls_goodness_of_fit_all 1.126
_refine_ls_hydrogen_treatment noref
_refine_ls_matrix_type full
_refine_ls_number_parameters 330
_refine_ls_number_reflns 3754
_refine_ls_number_restraints 0
_refine_ls_restrained_S_all 1.122
_refine_ls_R_factor_all 0.1455
_refine_ls_R_factor_obs 0.0760
_refine_ls_shift/esd_max 1.4950
_refine_ls_shift/esd_mean 0.2180
_refine_ls_structure_factor_coef Fsqd
_refine_ls_weighting_details 'w = 1/[\s^2^(Fo^2^) + (0.0536P)^2^+191.3405P] where P=(Fo^2^+2Fc^2^)/3'
_refine_ls_weighting_scheme calc
_refine_ls_wR_factor_all 0.2498
_reflns_number_observed 2228
_reflns_number_total 3754
_reflns_observed_criterion >2.0sigma(I)
_cod_data_source_file ja980024u_8.cif
_cod_data_source_block HY-226_EDT-TTF/Br/TIE_
_cod_depositor_comments
;
The following automatic conversions were performed:

'_exptl_absorpt_correction_type' value 'Psi scan' changed to
'psi-scan' according to the built-in table from CIF Core dictionary
named 'cif_core.dic' version 2.4.1 from 2010-06-29.

Automatic conversion script
Id: cif_fix_values 1715 2011-07-08 13:25:40Z adriana 

The following automatic conversions were performed:

'_refine_ls_weighting_scheme' value 'calc w = 1/[\s^2^(Fo^2^) +
(0.0536P)^2^+191.3405P] where P=(Fo^2^+2Fc^2^)/3' was changed to
'calc'. New tag '_refine_ls_weighting_details' was created. The value
of the new tag was set to 'w = 1/[\s^2^(Fo^2^) +
(0.0536P)^2^+191.3405P] where P=(Fo^2^+2Fc^2^)/3'.

Automatic conversion script
Id: cif_fix_values 3143 2015-03-26 13:38:13Z robertas 
;
_cod_original_cell_volume 4464(1)
_cod_original_sg_symbol_H-M 'P 4 21 2 '
_cod_original_formula_sum 'C42 H24 Br I22 S24 '
_cod_database_code 4116736

loop_
_symmetry_equiv_pos_as_xyz
x,y,z
-x,-y,z
1/2-x,1/2+y,-z
1/2+x,1/2-y,-z
y,x,-z
-y,-x,-z
1/2+y,1/2-x,z
1/2-y,1/2+x,z

loop_
_atom_site_aniso_label
_atom_site_aniso_U_11
_atom_site_aniso_U_22
_atom_site_aniso_U_33
_atom_site_aniso_U_12
_atom_site_aniso_U_13
_atom_site_aniso_U_23
I(1) 0.0805(6) 0.0688(6) 0.0839(6) -0.0266(4) 0.0081(7) -0.0366(6)
I(2) 0.0358(4) 0.0470(5) 0.0617(6) 0.0044(4) 0.0018(5) 0.0006(5)
I(3) 0.0410(4) 0.0340(4) 0.0552(5) 0.0007(3) 0.0148(4) -0.0063(4)
I(4) 0.0477(5) 0.0439(5) 0.0596(5) 0.0101(4) 0.0233(5) 0.0006(5)
I(5) 0.0382(4) 0.0493(5) 0.0545(5) 0.0055(4) 0.0071(5) 0.0099(5)
I(6) 0.0531(4) 0.0531(4) 0.0654(7) -0.0106(5) -0.0094(8) -0.0094(8)
Br(1) 0.0247(4) 0.0247(4) 0.0224(7) 0.0000 0.0000 0.0000
S(1) 0.052(4) 0.048(4) 0.053(4) 0.001(3) -0.001(3) 0.001(3)
S(2) 0.034(3) 0.035(3) 0.035(3) 0.000(3) 0.000(3) 0.001(2)
S(3) 0.032(3) 0.031(3) 0.036(3) 0.002(2) 0.001(2) 0.001(2)
S(4) 0.045(4) 0.045(4) 0.053(4) 0.001(3) 0.002(3) 0.003(3)
S(5) 0.032(2) 0.035(2) 0.035(4) -0.002(2) -0.001(3) 0.002(3)
S(6) 0.046(3) 0.041(3) 0.045(3) 0.000(2) 0.002(5) 0.002(5)
S(7) 0.052(4) 0.052(4) 0.056(5) -0.001(4) 0.000(4) -0.002(4)
S(8) 0.031(3) 0.036(3) 0.037(3) 0.000(3) 0.000(3) -0.001(3)
S(9) 0.028(3) 0.030(3) 0.033(3) 0.001(2) -0.002(3) 0.000(3)
S(10) 0.043(4) 0.047(4) 0.054(4) 0.001(3) -0.003(3) 0.001(3)
S(11) 0.035(3) 0.042(3) 0.037(3) -0.001(3) -0.001(3) -0.002(3)
S(12) 0.055(4) 0.049(4) 0.053(5) -0.002(4) -0.001(4) 0.001(4)
C(1) 0.07(1) 0.07(2) 0.07(1) -0.01(1) 0.0000 0.0000
C(2) 0.028(5) 0.026(5) 0.028(5) 0.001(4) 0.003(5) 0.001(5)
C(3) 0.026(5) 0.028(5) 0.028(5) 0.002(5) 0.001(5) 0.001(5)
C(4) 0.06(2) 0.06(2) 0.07(2) 0.00(2) 0.00(2) 0.00(2)
C(5) 0.04(1) 0.03(1) 0.04(1) 0.001(9) 0.00(1) 0.00(1)
C(6) 0.05(1) 0.04(1) 0.05(2) -0.01(1) 0.00(1) 0.00(1)
C(7) 0.06(2) 0.06(2) 0.07(2) 0.00(1) 0.00(2) 0.00(2)
C(8) 0.05(2) 0.06(2) 0.06(2) 0.00(1) 0.00(2) 0.00(2)
C(9) 0.016(9) 0.019(9) 0.025(9) -0.002(7) -0.001(8) 0.000(8)
C(10) 0.03(1) 0.03(1) 0.03(1) 0.000(10) 0.001(10) -0.004(10)
C(11) 0.016(7) 0.013(7) 0.010(7) 0.003(6) 0.002(6) 0.002(6)
C(12) 0.012(7) 0.011(7) 0.011(7) 0.002(6) -0.003(7) 0.002(7)
C(13) 0.03(1) 0.03(1) 0.04(1) 0.00(1) 0.00(1) 0.00(1)
C(14) 0.026(8) 0.029(8) 0.022(9) -0.007(7) 0.00(1) 0.00(2)
C(15) 0.034(9) 0.033(9) 0.031(9) -0.004(8) -0.01(2) 0.00(2)
C(16) 0.019(8) 0.013(8) 0.019(9) 0.001(7) -0.003(7) 0.001(8)
C(17) 0.06(2) 0.06(2) 0.06(2) -0.01(2) 0.01(2) 0.01(2)
C(18) 0.05(1) 0.04(1) 0.04(2) 0.00(1) 0.00(1) 0.00(1)
C(19) 0.11(4) 0.15(4) 0.10(4) 0.01(3) 0.04(5) 0.00(4)

loop_
_atom_site_label
_atom_site_fract_x
_atom_site_fract_y
_atom_site_fract_z
_atom_site_U_iso_or_equiv
_atom_site_thermal_displace_type
_atom_site_calc_flag
_atom_site_occupancy
_atom_site_refinement_flags
I(1) 0.94579(6) 0.05185(6) 0.7249(1) 0.0777(3) Uani d 1.00 .
I(2) 0.75605(4) -0.37114(4) 0.2686(1) 0.0481(3) Uani d 1.00 .
I(3) 0.89350(4) -0.43257(4) 0.2755(1) 0.0434(2) Uani d 1.00 .
I(4) 0.75562(4) -0.37144(4) 0.7195(1) 0.0504(3) Uani d 1.00 .
I(5) 0.89230(4) -0.43450(4) 0.7235(1) 0.0473(3) Uani d 1.00 .
I(6) 0.85648(4) 0.14352(4) 1.0000 0.0572(3) Uani d 0.50 S
Br(1) 1.0000 -0.5000 0.9993(5) 0.0239(4) Uani d 0.25 S
S(1) 0.6281(3) 0.2345(3) 0.4362(5) 0.051(2) Uani d 0.50 .
S(2) 0.5369(2) 0.3237(2) 0.4356(5) 0.035(2) Uani d 0.50 .
S(3) 0.7071(2) 0.3163(2) 0.2211(6) 0.033(1) Uani d 0.50 .
S(4) 0.6182(3) 0.4032(3) 0.2170(7) 0.047(2) Uani d 0.50 .
S(5) 0.7926(2) 0.3787(2) 0.0227(6) 0.034(2) Uani d 0.50 .
S(6) 0.6920(2) 0.4845(2) 0.0116(8) 0.044(2) Uani d 0.50 .
S(7) 0.6791(3) 0.4597(3) 0.4123(5) 0.054(2) Uani d 0.50 .
S(8) 0.7690(2) 0.3777(2) 0.4119(5) 0.035(2) Uani d 0.50 .
S(9) 0.5957(2) 0.3746(2) 0.2242(6) 0.030(1) Uani d 0.50 .
S(10) 0.6876(3) 0.2870(3) 0.2199(7) 0.048(2) Uani d 0.50 .
S(11) 0.5098(3) 0.3119(3) 0.0635(7) 0.038(2) Uani d 0.50 .
S(12) 0.6179(3) 0.2050(3) 0.0525(7) 0.053(2) Uani d 0.50 .
C(1) 1.0000 0.0000 0.582(3) 0.072(7) Uani d 0.50 S
C(2) 0.8263(5) -0.3972(5) 0.396(1) 0.027(3) Uani d 1.00 .
C(3) 0.8247(5) -0.4021(5) 0.564(1) 0.027(3) Uani d 1.00 .
C(4) 0.6039(4) 0.3009(4) 0.3779(9) 0.06(1) Uani d 0.50 .
C(5) 0.6376(4) 0.3349(4) 0.2870(9) 0.037(7) Uani d 0.50 .
C(6) 0.5602(4) 0.2278(5) 0.5350(10) 0.045(9) Uani d 0.50 .
C(7) 0.5179(5) 0.2627(5) 0.5435(10) 0.06(1) Uani d 0.50 .
C(8) 0.7246(3) 0.3794(3) 0.1112(5) 0.054(10) Uani d 0.50 .
C(9) 0.6850(4) 0.4162(4) 0.1137(9) 0.020(5) Uani d 0.50 .
C(10) 0.8036(7) 0.4527(5) -0.060(3) 0.032(6) Uani d 0.50 .
C(11) 0.7635(4) 0.4924(6) -0.050(2) 0.013(4) Uani d 0.50 .
C(12) 0.7000(4) 0.3922(4) 0.3562(9) 0.011(4) Uani d 0.50 .
C(13) 0.6656(4) 0.3557(4) 0.2769(9) 0.036(7) Uani d 0.50 .
C(14) 0.7860(5) 0.4435(4) 0.5059(10) 0.025(4) Uani d 0.50 .
C(15) 0.7436(4) 0.4782(5) 0.502(1) 0.033(5) Uani d 0.50 .
C(16) 0.6215(3) 0.2721(3) 0.1339(5) 0.017(5) Uani d 0.50 .
C(17) 0.5818(4) 0.3068(4) 0.1324(9) 0.06(1) Uani d 0.50 .
C(18) 0.5428(5) 0.1996(5) -0.025(2) 0.042(8) Uani d 0.50 .
C(19) 0.5057(6) 0.2381(6) 0.030(4) 0.12(2) Uani d 0.50 .
H(1) 0.5547 0.1756 0.5563 0.0450 Uiso calc 0.50 .
H(2) 0.4869 0.2547 0.6020 0.0626 Uiso calc 0.50 .
H(3) 0.8380 0.4657 0.0004 0.0319 Uiso calc 0.50 .
H(4) 0.8139 0.4476 -0.1694 0.0319 Uiso calc 0.50 .
H(5) 0.7597 0.5107 -0.1516 0.0130 Uiso calc 0.50 .
H(6) 0.7783 0.5230 0.0281 0.0130 Uiso calc 0.50 .
H(7) 0.8193 0.4531 0.5266 0.0255 Uiso calc 0.50 .
H(8) 0.7419 0.5196 0.5675 0.0327 Uiso calc 0.50 .
H(9) 0.5441 0.2002 -0.1502 0.0421 Uiso calc 0.50 .
H(10) 0.5316 0.1578 -0.0082 0.0421 Uiso calc 0.50 .
H(11) 0.5112 0.2251 0.1556 0.1192 Uiso calc 0.50 .
H(12) 0.4735 0.2291 -0.0009 0.1192 Uiso calc 0.50 .

loop_
_atom_type_symbol
_atom_type_oxidation_number
_atom_type_number_in_cell
_atom_type_scat_dispersion_real
_atom_type_scat_dispersion_imag
_atom_type_scat_source
C 0 84 0.003 0.002
;International Tables for Crystallography
(1992, Vol. C, Tables 4.2.6.8 and 6.1.1.4)
;
H 0 48 0.000 0.000
;International Tables for Crystallography
(1992, Vol. C, Table 6.1.1.4)
;
S 0 48 0.125 0.123
;International Tables for Crystallography
(1992, Vol. C, Tables 4.2.6.8 and 6.1.1.4)
;
Br 0 2 -0.290 2.459
;International Tables for Crystallography
(1992, Vol. C, Tables 4.2.6.8 and 6.1.1.4)
;
I 0 44 -0.474 1.812
;International Tables for Crystallography
(1992, Vol. C, Tables 4.2.6.8 and 6.1.1.4)
;

loop_
_geom_angle_atom_site_label_1
_geom_angle_atom_site_label_2
_geom_angle_atom_site_label_3
_geom_angle
_geom_angle_site_symmetry_1
_geom_angle_site_symmetry_2
_geom_angle_site_symmetry_3
_geom_angle_publ_flag
S(8) S(1) C(4) 107.2(5) 6_666 1_555 1_555 yes
S(8) S(1) C(6) 56.8(4) 6_666 1_555 1_555 yes
S(8) S(1) C(14) 67.8(4) 6_666 1_555 6_666 yes
C(4) S(1) C(6) 84.8(6) 1_555 1_555 1_555 yes
C(4) S(1) C(14) 90.3(5) 1_555 1_555 6_666 yes
C(6) S(1) C(14) 15.0(5) 1_555 1_555 6_666 yes
S(7) S(2) C(4) 101.4(5) 6_666 1_555 1_555 yes
S(7) S(2) C(7) 57.9(5) 6_666 1_555 1_555 yes
S(7) S(2) C(15) 70.4(5) 6_666 1_555 6_666 yes
C(4) S(2) C(7) 96.6(6) 1_555 1_555 1_555 yes
C(4) S(2) C(15) 89.1(6) 1_555 1_555 6_666 yes
C(7) S(2) C(15) 13.5(4) 1_555 1_555 6_666 yes
S(10) S(3) C(5) 72.4(6) 1_555 1_555 1_555 yes
S(10) S(3) C(8) 144.7(7) 1_555 1_555 1_555 yes
S(10) S(3) C(12) 131.9(7) 1_555 1_555 1_555 yes
S(10) S(3) C(13) 99.5(7) 1_555 1_555 1_555 yes
C(5) S(3) C(8) 99.2(4) 1_555 1_555 1_555 yes
C(5) S(3) C(12) 63.9(4) 1_555 1_555 1_555 yes
C(5) S(3) C(13) 27.1(5) 1_555 1_555 1_555 yes
C(8) S(3) C(12) 64.9(3) 1_555 1_555 1_555 yes
C(8) S(3) C(13) 77.2(5) 1_555 1_555 1_555 yes
C(12) S(3) C(13) 39.2(5) 1_555 1_555 1_555 yes
S(9) S(4) C(5) 54.7(6) 1_555 1_555 1_555 yes
S(9) S(4) C(9) 134.3(7) 1_555 1_555 1_555 yes
S(9) S(4) C(13) 82.2(7) 1_555 1_555 1_555 yes
C(5) S(4) C(9) 94.6(5) 1_555 1_555 1_555 yes
C(5) S(4) C(13) 27.6(5) 1_555 1_555 1_555 yes
C(9) S(4) C(13) 70.5(5) 1_555 1_555 1_555 yes
S(12) S(5) C(8) 119.3(9) 6_665 1_555 1_555 yes
S(12) S(5) C(10) 60.8(10) 6_665 1_555 1_555 yes
S(12) S(5) C(16) 55.7(8) 6_665 1_555 6_665 yes
S(12) S(5) C(18) 82(1) 6_665 1_555 6_665 yes
C(8) S(5) C(10) 105.3(6) 1_555 1_555 1_555 yes
C(8) S(5) C(16) 64.3(3) 1_555 1_555 6_665 yes
C(8) S(5) C(18) 94.4(5) 1_555 1_555 6_665 yes
C(10) S(5) C(16) 82.9(6) 1_555 1_555 6_665 yes
C(10) S(5) C(18) 21.8(9) 1_555 1_555 6_665 yes
C(16) S(5) C(18) 94.9(6) 6_665 1_555 6_665 yes
S(11) S(6) C(9) 128.0(9) 6_665 1_555 1_555 yes
S(11) S(6) C(11) 80.7(9) 6_665 1_555 1_555 yes
S(11) S(6) C(17) 65.7(8) 6_665 1_555 6_665 yes
S(11) S(6) C(19) 85(1) 6_665 1_555 6_665 yes
C(9) S(6) C(11) 108.1(6) 1_555 1_555 1_555 yes
C(9) S(6) C(17) 64.6(4) 1_555 1_555 6_665 yes
C(9) S(6) C(19) 107.5(8) 1_555 1_555 6_665 yes
C(11) S(6) C(17) 84.1(6) 1_555 1_555 6_665 yes
C(11) S(6) C(19) 5(1) 1_555 1_555 6_665 yes
C(17) S(6) C(19) 88.5(9) 6_665 1_555 6_665 yes
S(2) S(7) C(7) 77.8(5) 6_666 1_555 6_666 yes
S(2) S(7) C(12) 109.7(5) 6_666 1_555 1_555 yes
S(2) S(7) C(15) 67.2(4) 6_666 1_555 1_555 yes
C(7) S(7) C(12) 97.3(6) 6_666 1_555 1_555 yes
C(7) S(7) C(15) 12.0(5) 6_666 1_555 1_555 yes
C(12) S(7) C(15) 95.4(6) 1_555 1_555 1_555 yes
S(1) S(8) C(6) 80.0(5) 6_666 1_555 6_666 yes
S(1) S(8) C(12) 102.8(5) 6_666 1_555 1_555 yes
S(1) S(8) C(14) 71.4(4) 6_666 1_555 1_555 yes
C(6) S(8) C(12) 86.2(6) 6_666 1_555 1_555 yes
C(6) S(8) C(14) 14.0(5) 6_666 1_555 1_555 yes
C(12) S(8) C(14) 98.9(5) 1_555 1_555 1_555 yes
S(4) S(9) C(4) 128.3(6) 1_555 1_555 1_555 yes
S(4) S(9) C(5) 96.4(7) 1_555 1_555 1_555 yes
S(4) S(9) C(13) 68.9(6) 1_555 1_555 1_555 yes
S(4) S(9) C(17) 141.5(7) 1_555 1_555 1_555 yes
C(4) S(9) C(5) 38.2(5) 1_555 1_555 1_555 yes
C(4) S(9) C(13) 64.5(4) 1_555 1_555 1_555 yes
C(4) S(9) C(17) 62.8(4) 1_555 1_555 1_555 yes
C(5) S(9) C(13) 27.8(5) 1_555 1_555 1_555 yes
C(5) S(9) C(17) 72.5(5) 1_555 1_555 1_555 yes
C(13) S(9) C(17) 92.7(5) 1_555 1_555 1_555 yes
S(3) S(10) C(5) 80.2(7) 1_555 1_555 1_555 yes
S(3) S(10) C(13) 52.8(6) 1_555 1_555 1_555 yes
S(3) S(10) C(16) 131.8(7) 1_555 1_555 1_555 yes
C(5) S(10) C(13) 27.4(5) 1_555 1_555 1_555 yes
C(5) S(10) C(16) 69.5(4) 1_555 1_555 1_555 yes
C(13) S(10) C(16) 91.6(5) 1_555 1_555 1_555 yes
S(6) S(11) C(11) 78.7(9) 6_665 1_555 6_665 yes
S(6) S(11) C(17) 95.5(8) 6_665 1_555 1_555 yes
S(6) S(11) C(19) 73(1) 6_665 1_555 1_555 yes
C(11) S(11) C(17) 88.9(6) 6_665 1_555 1_555 yes
C(11) S(11) C(19) 5(1) 6_665 1_555 1_555 yes
C(17) S(11) C(19) 92.0(7) 1_555 1_555 1_555 yes
S(5) S(12) C(8) 45.9(7) 6_665 1_555 6_665 yes
S(5) S(12) C(10) 100(1) 6_665 1_555 6_665 yes
S(5) S(12) C(16) 106.9(9) 6_665 1_555 1_555 yes
S(5) S(12) C(18) 78.2(10) 6_665 1_555 1_555 yes
C(8) S(12) C(10) 98.5(7) 6_665 1_555 6_665 yes
C(8) S(12) C(16) 61.6(3) 6_665 1_555 1_555 yes
C(8) S(12) C(18) 82.5(6) 6_665 1_555 1_555 yes
C(10) S(12) C(16) 98.4(7) 6_665 1_555 1_555 yes
C(10) S(12) C(18) 22.1(9) 6_665 1_555 1_555 yes
C(16) S(12) C(18) 103.8(6) 1_555 1_555 1_555 yes
I(1) C(1) I(1) 113.3(10) 1_555 1_555 2_755 yes
I(1) C(1) C(1) 123.4(5) 1_555 1_555 5_646 yes
I(1) C(1) C(1) 123.4(5) 2_755 1_555 5_646 yes
I(2) C(2) I(3) 120.4(6) 1_555 1_555 1_555 yes
I(2) C(2) C(3) 120.5(8) 1_555 1_555 1_555 yes
I(3) C(2) C(3) 117.8(8) 1_555 1_555 1_555 yes
I(4) C(3) I(5) 108.0(5) 1_555 1_555 1_555 yes
I(4) C(3) C(2) 124.9(9) 1_555 1_555 1_555 yes
I(5) C(3) C(2) 126.9(9) 1_555 1_555 1_555 yes
S(1) C(4) S(2) 120.4(6) 1_555 1_555 1_555 yes
S(1) C(4) S(9) 156.7(5) 1_555 1_555 1_555 yes
S(1) C(4) C(5) 119.5(8) 1_555 1_555 1_555 yes
S(2) C(4) S(9) 80.1(4) 1_555 1_555 1_555 yes
S(2) C(4) C(5) 120.1(8) 1_555 1_555 1_555 yes
S(9) C(4) C(5) 41.6(5) 1_555 1_555 1_555 yes
S(3) C(5) S(4) 111.3(5) 1_555 1_555 1_555 yes
S(3) C(5) S(9) 132.5(6) 1_555 1_555 1_555 yes
S(3) C(5) S(10) 27.4(3) 1_555 1_555 1_555 yes
S(3) C(5) C(4) 124.2(8) 1_555 1_555 1_555 yes
S(3) C(5) C(13) 51.7(9) 1_555 1_555 1_555 yes
S(4) C(5) S(9) 28.8(3) 1_555 1_555 1_555 yes
S(4) C(5) S(10) 132.1(6) 1_555 1_555 1_555 yes
S(4) C(5) C(4) 124.4(8) 1_555 1_555 1_555 yes
S(4) C(5) C(13) 68.6(9) 1_555 1_555 1_555 yes
S(9) C(5) S(10) 140.7(6) 1_555 1_555 1_555 yes
S(9) C(5) C(4) 100.2(8) 1_555 1_555 1_555 yes
S(9) C(5) C(13) 97(1) 1_555 1_555 1_555 yes
S(10) C(5) C(4) 100.9(7) 1_555 1_555 1_555 yes
S(10) C(5) C(13) 79.1(10) 1_555 1_555 1_555 yes
C(4) C(5) C(13) 151(1) 1_555 1_555 1_555 yes
S(1) C(6) S(8) 43.3(3) 1_555 1_555 6_666 yes
S(1) C(6) C(7) 130.7(9) 1_555 1_555 1_555 yes
S(1) C(6) C(14) 84(1) 1_555 1_555 6_666 yes
S(1) C(6) C(15) 121.5(9) 1_555 1_555 6_666 yes
S(1) C(6) H(1) 103.9(7) 1_555 1_555 1_555 no
S(1) C(6) H(7) 96.8(6) 1_555 1_555 6_666 no
S(8) C(6) C(7) 133.5(10) 6_666 1_555 1_555 yes
S(8) C(6) C(14) 114(1) 6_666 1_555 6_666 yes
S(8) C(6) C(15) 141(1) 6_666 1_555 6_666 yes
S(8) C(6) H(1) 96.2(7) 6_666 1_555 1_555 no
S(8) C(6) H(7) 113.3(8) 6_666 1_555 6_666 no
C(7) C(6) C(14) 109(1) 1_555 1_555 6_666 yes
C(7) C(6) C(15) 18.2(6) 1_555 1_555 6_666 yes
C(7) C(6) H(1) 122.7(9) 1_555 1_555 1_555 no
C(7) C(6) H(7) 113.1(9) 1_555 1_555 6_666 no
C(14) C(6) C(15) 94(1) 6_666 1_555 6_666 yes
C(14) C(6) H(1) 53(1) 6_666 1_555 1_555 no
C(14) C(6) H(7) 21(1) 6_666 1_555 6_666 no
C(15) C(6) H(1) 121(1) 6_666 1_555 1_555 no
C(15) C(6) H(7) 102.4(9) 6_666 1_555 6_666 no
H(1) C(6) H(7) 33.0(3) 1_555 1_555 6_666 no
S(2) C(7) S(7) 44.4(4) 1_555 1_555 6_666 yes
S(2) C(7) C(6) 107.4(8) 1_555 1_555 1_555 yes
S(2) C(7) C(14) 109.5(7) 1_555 1_555 6_666 yes
S(2) C(7) C(15) 77(1) 1_555 1_555 6_666 yes
S(2) C(7) H(2) 130(1) 1_555 1_555 1_555 no
S(2) C(7) H(8) 83.6(5) 1_555 1_555 6_666 no
S(7) C(7) C(6) 108.8(10) 6_666 1_555 1_555 yes
S(7) C(7) C(14) 122.7(9) 6_666 1_555 6_666 yes
S(7) C(7) C(15) 117(2) 6_666 1_555 6_666 yes
S(7) C(7) H(2) 110.4(9) 6_666 1_555 1_555 no
S(7) C(7) H(8) 119.4(8) 6_666 1_555 6_666 no
C(6) C(7) C(14) 17.1(6) 1_555 1_555 6_666 yes
C(6) C(7) C(15) 63(2) 1_555 1_555 6_666 yes
C(6) C(7) H(2) 121(1) 1_555 1_555 1_555 no
C(6) C(7) H(8) 116.2(8) 1_555 1_555 6_666 no
C(14) C(7) C(15) 49(2) 6_666 1_555 6_666 yes
C(14) C(7) H(2) 118(1) 6_666 1_555 1_555 no
C(14) C(7) H(8) 99.3(7) 6_666 1_555 6_666 no
C(15) C(7) H(2) 126(2) 6_666 1_555 1_555 no
C(15) C(7) H(8) 58(2) 6_666 1_555 6_666 no
H(2) C(7) H(8) 78.2(8) 1_555 1_555 6_666 no
S(3) C(8) S(5) 114.2(4) 1_555 1_555 1_555 yes
S(3) C(8) S(12) 121.4(4) 1_555 1_555 6_665 yes
S(3) C(8) C(9) 112.9(6) 1_555 1_555 1_555 yes
S(5) C(8) S(12) 14.7(2) 1_555 1_555 6_665 yes
S(5) C(8) C(9) 133.0(6) 1_555 1_555 1_555 yes
S(12) C(8) C(9) 124.1(6) 6_665 1_555 1_555 yes
S(4) C(9) S(6) 116.2(6) 1_555 1_555 1_555 yes
S(4) C(9) C(8) 122.0(7) 1_555 1_555 1_555 yes
S(6) C(9) C(8) 121.8(7) 1_555 1_555 1_555 yes
S(5) C(10) S(12) 18.9(3) 1_555 1_555 6_665 yes
S(5) C(10) C(11) 121(1) 1_555 1_555 1_555 yes
S(5) C(10) C(18) 76(1) 1_555 1_555 6_665 yes
S(5) C(10) C(19) 118(1) 1_555 1_555 6_665 yes
S(5) C(10) H(3) 102(1) 1_555 1_555 1_555 no
S(5) C(10) H(4) 105.0(9) 1_555 1_555 1_555 no
S(5) C(10) H(10) 103(1) 1_555 1_555 6_665 no
S(12) C(10) C(11) 127(1) 6_665 1_555 1_555 yes
S(12) C(10) C(18) 95(1) 6_665 1_555 6_665 yes
S(12) C(10) C(19) 126(1) 6_665 1_555 6_665 yes
S(12) C(10) H(3) 112(1) 6_665 1_555 1_555 no
S(12) C(10) H(4) 86.5(9) 6_665 1_555 1_555 no
S(12) C(10) H(10) 113(1) 6_665 1_555 6_665 no
C(11) C(10) C(18) 76(1) 1_555 1_555 6_665 yes
C(11) C(10) C(19) 6(1) 1_555 1_555 6_665 yes
C(11) C(10) H(3) 109(1) 1_555 1_555 1_555 no
C(11) C(10) H(4) 109(1) 1_555 1_555 1_555 no
C(11) C(10) H(10) 108(1) 1_555 1_555 6_665 no
C(18) C(10) C(19) 69(2) 6_665 1_555 6_665 yes
C(18) C(10) H(3) 63(1) 6_665 1_555 1_555 no
C(18) C(10) H(4) 171(2) 6_665 1_555 1_555 no
C(18) C(10) H(10) 63(1) 6_665 1_555 6_665 no
C(19) C(10) H(3) 105(1) 6_665 1_555 1_555 no
C(19) C(10) H(4) 116(2) 6_665 1_555 1_555 no
C(19) C(10) H(10) 104(1) 6_665 1_555 6_665 no
H(3) C(10) H(4) 107(1) 1_555 1_555 1_555 no
H(3) C(10) H(10) 1.28(8) 1_555 1_555 6_665 no
H(4) C(10) H(10) 107(1) 1_555 1_555 6_665 no
S(6) C(11) S(11) 20.6(3) 1_555 1_555 6_665 yes
S(6) C(11) C(10) 128(1) 1_555 1_555 1_555 yes
S(6) C(11) C(18) 114(1) 1_555 1_555 6_665 yes
S(6) C(11) C(19) 63(5) 1_555 1_555 6_665 yes
S(6) C(11) H(5) 102.2(9) 1_555 1_555 1_555 no
S(6) C(11) H(6) 102.6(10) 1_555 1_555 1_555 no
S(6) C(11) H(11) 123(1) 1_555 1_555 6_665 no
S(6) C(11) H(12) 98.1(10) 1_555 1_555 6_665 no
S(11) C(11) C(10) 133(1) 6_665 1_555 1_555 yes
S(11) C(11) C(18) 130(1) 6_665 1_555 6_665 yes
S(11) C(11) C(19) 81(5) 6_665 1_555 6_665 yes
S(11) C(11) H(5) 82.3(8) 6_665 1_555 1_555 no
S(11) C(11) H(6) 113.4(10) 6_665 1_555 1_555 no
S(11) C(11) H(11) 103(1) 6_665 1_555 6_665 no
S(11) C(11) H(12) 104.0(9) 6_665 1_555 6_665 no
C(10) C(11) C(18) 30(1) 1_555 1_555 6_665 yes
C(10) C(11) C(19) 112(7) 1_555 1_555 6_665 yes
C(10) C(11) H(5) 109(1) 1_555 1_555 1_555 no
C(10) C(11) H(6) 106(1) 1_555 1_555 1_555 no
C(10) C(11) H(11) 70(1) 1_555 1_555 6_665 no
C(10) C(11) H(12) 120(1) 1_555 1_555 6_665 no
C(18) C(11) C(19) 81(6) 6_665 1_555 6_665 yes
C(18) C(11) H(5) 138(1) 6_665 1_555 1_555 no
C(18) C(11) H(6) 85(1) 6_665 1_555 1_555 no
C(18) C(11) H(11) 100(1) 6_665 1_555 6_665 no
C(18) C(11) H(12) 101(1) 6_665 1_555 6_665 no
C(19) C(11) H(5) 134(7) 6_665 1_555 1_555 no
C(19) C(11) H(6) 46(5) 6_665 1_555 1_555 no
C(19) C(11) H(11) 169(6) 6_665 1_555 6_665 no
C(19) C(11) H(12) 52(6) 6_665 1_555 6_665 no
H(5) C(11) H(6) 105(1) 1_555 1_555 1_555 no
H(5) C(11) H(11) 39.9(7) 1_555 1_555 6_665 no
H(5) C(11) H(12) 91(1) 1_555 1_555 6_665 no
H(6) C(11) H(11) 123(1) 1_555 1_555 6_665 no
H(6) C(11) H(12) 16.2(3) 1_555 1_555 6_665 no
H(11) C(11) H(12) 117(1) 6_665 1_555 6_665 no
S(3) C(12) S(7) 160.5(5) 1_555 1_555 1_555 yes
S(3) C(12) S(8) 84.1(4) 1_555 1_555 1_555 yes
S(3) C(12) C(13) 41.8(5) 1_555 1_555 1_555 yes
S(7) C(12) S(8) 112.4(6) 1_555 1_555 1_555 yes
S(7) C(12) C(13) 123.0(8) 1_555 1_555 1_555 yes
S(8) C(12) C(13) 124.7(8) 1_555 1_555 1_555 yes
S(3) C(13) S(4) 144.1(6) 1_555 1_555 1_555 yes
S(3) C(13) S(9) 136.9(6) 1_555 1_555 1_555 yes
S(3) C(13) S(10) 27.7(3) 1_555 1_555 1_555 yes
S(3) C(13) C(5) 101(1) 1_555 1_555 1_555 yes
S(3) C(13) C(12) 99.0(8) 1_555 1_555 1_555 yes
S(4) C(13) S(9) 28.9(3) 1_555 1_555 1_555 yes
S(4) C(13) S(10) 137.9(6) 1_555 1_555 1_555 yes
S(4) C(13) C(5) 83(1) 1_555 1_555 1_555 yes
S(4) C(13) C(12) 96.7(7) 1_555 1_555 1_555 yes
S(9) C(13) S(10) 116.3(6) 1_555 1_555 1_555 yes
S(9) C(13) C(5) 55.1(9) 1_555 1_555 1_555 yes
S(9) C(13) C(12) 121.3(8) 1_555 1_555 1_555 yes
S(10) C(13) C(5) 73.5(10) 1_555 1_555 1_555 yes
S(10) C(13) C(12) 122.4(8) 1_555 1_555 1_555 yes
C(5) C(13) C(12) 144(1) 1_555 1_555 1_555 yes
S(1) C(14) S(8) 40.8(3) 6_666 1_555 1_555 yes
S(1) C(14) C(6) 80(1) 6_666 1_555 6_666 yes
S(1) C(14) C(7) 115.1(8) 6_666 1_555 6_666 yes
S(1) C(14) C(15) 112.9(9) 6_666 1_555 1_555 yes
S(1) C(14) H(1) 113.3(8) 6_666 1_555 6_666 no
S(1) C(14) H(7) 116.5(9) 6_666 1_555 1_555 no
S(8) C(14) C(6) 51(1) 1_555 1_555 6_666 yes
S(8) C(14) C(7) 103.7(7) 1_555 1_555 6_666 yes
S(8) C(14) C(15) 111.5(9) 1_555 1_555 1_555 yes
S(8) C(14) H(1) 91.1(6) 1_555 1_555 6_666 no
S(8) C(14) H(7) 122.4(10) 1_555 1_555 1_555 no
C(6) C(14) C(7) 53(1) 6_666 1_555 6_666 yes
C(6) C(14) C(15) 64(1) 6_666 1_555 1_555 yes
C(6) C(14) H(1) 104(1) 6_666 1_555 6_666 no
C(6) C(14) H(7) 146(2) 6_666 1_555 1_555 no
C(7) C(14) C(15) 13.9(5) 6_666 1_555 1_555 yes
C(7) C(14) H(1) 120.3(8) 6_666 1_555 6_666 no
C(7) C(14) H(7) 127(1) 6_666 1_555 1_555 no
C(15) C(14) H(1) 129.5(10) 1_555 1_555 6_666 no
C(15) C(14) H(7) 124(1) 1_555 1_555 1_555 no
H(1) C(14) H(7) 43.0(5) 6_666 1_555 1_555 no
S(2) C(15) S(7) 42.5(3) 6_666 1_555 1_555 yes
S(2) C(15) C(6) 116(1) 6_666 1_555 6_666 yes
S(2) C(15) C(7) 88(2) 6_666 1_555 6_666 yes
S(2) C(15) C(14) 125.4(9) 6_666 1_555 1_555 yes
S(2) C(15) H(2) 113.2(7) 6_666 1_555 6_666 no
S(2) C(15) H(8) 90.3(6) 6_666 1_555 1_555 no
S(7) C(15) C(6) 101.7(9) 1_555 1_555 6_666 yes
S(7) C(15) C(7) 50(2) 1_555 1_555 6_666 yes
S(7) C(15) C(14) 121.8(9) 1_555 1_555 1_555 yes
S(7) C(15) H(2) 84.4(6) 1_555 1_555 6_666 no
S(7) C(15) H(8) 113.1(8) 1_555 1_555 1_555 no
C(6) C(15) C(7) 98(2) 6_666 1_555 6_666 yes
C(6) C(15) C(14) 21.4(7) 6_666 1_555 1_555 yes
C(6) C(15) H(2) 109.5(8) 6_666 1_555 6_666 no
C(6) C(15) H(8) 145(1) 6_666 1_555 1_555 no
C(7) C(15) C(14) 116(2) 6_666 1_555 1_555 yes
C(7) C(15) H(2) 37(2) 6_666 1_555 6_666 no
C(7) C(15) H(8) 103(2) 6_666 1_555 1_555 no
C(14) C(15) H(2) 115.6(8) 1_555 1_555 6_666 no
C(14) C(15) H(8) 124.6(9) 1_555 1_555 1_555 no
H(2) C(15) H(8) 74.9(7) 6_666 1_555 1_555 no
S(5) C(16) S(10) 114.6(4) 6_665 1_555 1_555 yes
S(5) C(16) S(12) 17.4(3) 6_665 1_555 1_555 yes
S(5) C(16) C(17) 119.7(6) 6_665 1_555 1_555 yes
S(10) C(16) S(12) 112.7(5) 1_555 1_555 1_555 yes
S(10) C(16) C(17) 123.0(7) 1_555 1_555 1_555 yes
S(12) C(16) C(17) 124.3(7) 1_555 1_555 1_555 yes
S(6) C(17) S(9) 112.6(5) 6_665 1_555 1_555 yes
S(6) C(17) S(11) 18.8(3) 6_665 1_555 1_555 yes
S(6) C(17) C(16) 128.1(7) 6_665 1_555 1_555 yes
S(9) C(17) S(11) 104.2(6) 1_555 1_555 1_555 yes
S(9) C(17) C(16) 116.3(7) 1_555 1_555 1_555 yes
S(11) C(17) C(16) 139.5(8) 1_555 1_555 1_555 yes
S(5) C(18) S(12) 19.1(3) 6_665 1_555 1_555 yes
S(5) C(18) C(10) 81(1) 6_665 1_555 6_665 yes
S(5) C(18) C(11) 122(1) 6_665 1_555 6_665 yes
S(5) C(18) C(19) 125(1) 6_665 1_555 1_555 yes
S(5) C(18) H(3) 107.8(10) 6_665 1_555 6_665 no
S(5) C(18) H(9) 88.7(9) 6_665 1_555 1_555 no
S(5) C(18) H(10) 110.4(9) 6_665 1_555 1_555 no
S(12) C(18) C(10) 62(1) 1_555 1_555 6_665 yes
S(12) C(18) C(11) 112(1) 1_555 1_555 6_665 yes
S(12) C(18) C(19) 117(1) 1_555 1_555 1_555 yes
S(12) C(18) H(3) 101(1) 1_555 1_555 6_665 no
S(12) C(18) H(9) 107.8(10) 1_555 1_555 1_555 no
S(12) C(18) H(10) 105.1(10) 1_555 1_555 1_555 no
C(10) C(18) C(11) 73(1) 6_665 1_555 6_665 yes
C(10) C(18) C(19) 80(2) 6_665 1_555 1_555 yes
C(10) C(18) H(3) 73(1) 6_665 1_555 6_665 no
C(10) C(18) H(9) 168(1) 6_665 1_555 1_555 no
C(10) C(18) H(10) 78(1) 6_665 1_555 1_555 no
C(11) C(18) C(19) 7(1) 6_665 1_555 1_555 yes
C(11) C(18) H(3) 112(1) 6_665 1_555 6_665 no
C(11) C(18) H(9) 117(1) 6_665 1_555 1_555 no
C(11) C(18) H(10) 113(1) 6_665 1_555 1_555 no
C(19) C(18) H(3) 115(1) 1_555 1_555 6_665 no
C(19) C(18) H(9) 110(1) 1_555 1_555 1_555 no
C(19) C(18) H(10) 115(1) 1_555 1_555 1_555 no
H(3) C(18) H(9) 103(1) 6_665 1_555 1_555 no
H(3) C(18) H(10) 5.3(1) 6_665 1_555 1_555 no
H(9) C(18) H(10) 98(1) 1_555 1_555 1_555 no
S(6) C(19) S(11) 21.0(3) 6_665 1_555 1_555 yes
S(6) C(19) C(10) 128(1) 6_665 1_555 6_665 yes
S(6) C(19) C(11) 111(6) 6_665 1_555 6_665 yes
S(6) C(19) C(18) 120(1) 6_665 1_555 1_555 yes
S(6) C(19) H(5) 100(1) 6_665 1_555 6_665 no
S(6) C(19) H(6) 113(1) 6_665 1_555 6_665 no
S(6) C(19) H(11) 116(1) 6_665 1_555 1_555 no
S(6) C(19) H(12) 108(1) 6_665 1_555 1_555 no
S(11) C(19) C(10) 128(1) 1_555 1_555 6_665 yes
S(11) C(19) C(11) 92(6) 1_555 1_555 6_665 yes
S(11) C(19) C(18) 133(1) 1_555 1_555 1_555 yes
S(11) C(19) H(5) 80(1) 1_555 1_555 6_665 no
S(11) C(19) H(6) 122(1) 1_555 1_555 6_665 no
S(11) C(19) H(11) 97(1) 1_555 1_555 1_555 no
S(11) C(19) H(12) 110(1) 1_555 1_555 1_555 no
C(10) C(19) C(11) 60(6) 6_665 1_555 6_665 yes
C(10) C(19) C(18) 29(1) 6_665 1_555 1_555 yes
C(10) C(19) H(5) 97(2) 6_665 1_555 6_665 no
C(10) C(19) H(6) 108(1) 6_665 1_555 6_665 no
C(10) C(19) H(11) 63(1) 6_665 1_555 1_555 no
C(10) C(19) H(12) 120(1) 6_665 1_555 1_555 no
C(11) C(19) C(18) 90(6) 6_665 1_555 1_555 yes
C(11) C(19) H(5) 38(7) 6_665 1_555 6_665 no
C(11) C(19) H(6) 126(6) 6_665 1_555 6_665 no
C(11) C(19) H(11) 8(5) 6_665 1_555 1_555 no
C(11) C(19) H(12) 117(7) 6_665 1_555 1_555 no
C(18) C(19) H(5) 125(2) 1_555 1_555 6_665 no
C(18) C(19) H(6) 91(1) 1_555 1_555 6_665 no
C(18) C(19) H(11) 92(1) 1_555 1_555 1_555 no
C(18) C(19) H(12) 108(2) 1_555 1_555 1_555 no
H(5) C(19) H(6) 103(1) 6_665 1_555 6_665 no
H(5) C(19) H(11) 34(1) 6_665 1_555 1_555 no
H(5) C(19) H(12) 88(1) 6_665 1_555 1_555 no
H(6) C(19) H(11) 117(1) 6_665 1_555 1_555 no
H(6) C(19) H(12) 18.6(5) 6_665 1_555 1_555 no
H(11) C(19) H(12) 109(2) 1_555 1_555 1_555 no

loop_
_geom_bond_atom_site_label_1
_geom_bond_atom_site_label_2
_geom_bond_distance
_geom_bond_site_symmetry_1
_geom_bond_site_symmetry_2
_geom_bond_publ_flag
I(1) C(1) 2.10(1) 1_555 1_555 yes
I(2) C(2) 2.04(1) 1_555 1_555 yes
I(3) C(2) 2.03(1) 1_555 1_555 yes
I(4) C(3) 2.18(1) 1_555 1_555 yes
I(5) C(3) 2.18(1) 1_555 1_555 yes
S(1) S(8) 1.246(6) 1_555 6_666 yes
S(1) C(4) 1.72(1) 1_555 1_555 yes
S(1) C(6) 1.79(1) 1_555 1_555 yes
S(1) C(14) 1.81(1) 1_555 6_666 yes
S(2) S(7) 1.241(6) 1_555 6_666 yes
S(2) C(4) 1.72(1) 1_555 1_555 yes
S(2) C(7) 1.73(1) 1_555 1_555 yes
S(2) C(15) 1.69(1) 1_555 6_666 yes
S(3) S(10) 0.826(8) 1_555 1_555 yes
S(3) C(5) 1.77(1) 1_555 1_555 yes
S(3) C(8) 1.775(8) 1_555 1_555 yes
S(3) C(12) 2.10(1) 1_555 1_555 yes
S(3) C(13) 1.41(1) 1_555 1_555 yes
S(4) S(9) 0.854(8) 1_555 1_555 yes
S(4) C(5) 1.76(1) 1_555 1_555 yes
S(4) C(9) 1.80(1) 1_555 1_555 yes
S(4) C(13) 1.65(1) 1_555 1_555 yes
S(5) S(12) 0.619(8) 1_555 6_665 yes
S(5) C(8) 1.748(8) 1_555 1_555 yes
S(5) C(10) 1.88(1) 1_555 1_555 yes
S(5) C(16) 1.979(8) 1_555 6_665 yes
S(5) C(18) 1.85(1) 1_555 6_665 yes
S(6) S(11) 0.631(8) 1_555 6_665 yes
S(6) C(9) 1.81(1) 1_555 1_555 yes
S(6) C(11) 1.76(1) 1_555 1_555 yes
S(6) C(17) 1.95(1) 1_555 6_665 yes
S(6) C(19) 1.69(2) 1_555 6_665 yes
S(7) C(7) 1.50(1) 1_555 6_666 yes
S(7) C(12) 1.72(1) 1_555 1_555 yes
S(7) C(15) 1.73(1) 1_555 1_555 yes
S(8) C(6) 1.52(1) 1_555 6_666 yes
S(8) C(12) 1.71(1) 1_555 1_555 yes
S(8) C(14) 1.77(1) 1_555 1_555 yes
S(9) C(4) 2.14(1) 1_555 1_555 yes
S(9) C(5) 1.44(1) 1_555 1_555 yes
S(9) C(13) 1.75(1) 1_555 1_555 yes
S(9) C(17) 1.79(1) 1_555 1_555 yes
S(10) C(5) 1.71(1) 1_555 1_555 yes
S(10) C(13) 1.75(1) 1_555 1_555 yes
S(10) C(16) 1.734(9) 1_555 1_555 yes
S(11) C(11) 1.77(1) 1_555 6_665 yes
S(11) C(17) 1.78(1) 1_555 1_555 yes
S(11) C(19) 1.75(2) 1_555 1_555 yes
S(12) C(8) 2.122(9) 1_555 6_665 yes
S(12) C(10) 1.67(1) 1_555 6_665 yes
S(12) C(16) 1.709(10) 1_555 1_555 yes
S(12) C(18) 1.87(1) 1_555 1_555 yes
C(1) C(1) 1.34(4) 1_555 5_646 yes
C(2) C(3) 1.37(2) 1_555 1_555 yes
C(4) C(5) 1.34(1) 1_555 1_555 yes
C(5) C(13) 0.82(1) 1_555 1_555 yes
C(6) C(7) 1.29(2) 1_555 1_555 yes
C(6) C(14) 0.47(1) 1_555 6_666 yes
C(6) C(15) 1.16(2) 1_555 6_666 yes
C(6) H(1) 1.240 1_555 1_555 no
C(6) H(7) 1.250 1_555 6_666 no
C(7) C(14) 1.51(2) 1_555 6_666 yes
C(7) C(15) 0.41(1) 1_555 6_666 yes
C(7) H(2) 0.889 1_555 1_555 no
C(7) H(8) 1.265 1_555 6_666 no
C(8) C(9) 1.27(1) 1_555 1_555 yes
C(10) C(11) 1.33(2) 1_555 1_555 yes
C(10) C(18) 0.71(3) 1_555 6_665 yes
C(10) C(19) 1.40(2) 1_555 6_665 yes
C(10) H(3) 0.994 1_555 1_555 no
C(10) H(4) 0.926 1_555 1_555 no
C(10) H(10) 1.124 1_555 6_665 no
C(11) C(18) 1.34(2) 1_555 6_665 yes
C(11) C(19) 0.17(4) 1_555 6_665 yes
C(11) H(5) 0.931 1_555 1_555 no
C(11) H(6) 1.020 1_555 1_555 no
C(11) H(11) 0.899 1_555 6_665 no
C(11) H(12) 0.918 1_555 6_665 no
C(12) C(13) 1.34(1) 1_555 1_555 yes
C(14) C(15) 1.28(2) 1_555 1_555 yes
C(14) H(1) 1.033 1_555 6_666 no
C(14) H(7) 0.829 1_555 1_555 no
C(15) H(2) 1.175 1_555 6_666 no
C(15) H(8) 1.108 1_555 1_555 no
C(16) C(17) 1.24(1) 1_555 1_555 yes
C(18) C(19) 1.33(2) 1_555 1_555 yes
C(18) H(3) 0.927 1_555 6_665 no
C(18) H(9) 1.018 1_555 1_555 no
C(18) H(10) 1.023 1_555 1_555 no
C(19) H(5) 1.060 1_555 6_665 no
C(19) H(6) 0.908 1_555 6_665 no
C(19) H(11) 1.071 1_555 1_555 no
C(19) H(12) 0.823 1_555 1_555 no

loop_
_geom_contact_atom_site_label_1
_geom_contact_atom_site_label_2
_geom_contact_distance
_geom_contact_site_symmetry_1
_geom_contact_site_symmetry_2
I(1) I(1) 3.516(3) 1_555 2_755
I(2) I(6) 3.441(2) 1_555 3_646
I(4) I(6) 3.496(2) 1_555 3_647
S(1) C(3) 3.39(1) 1_555 3_656
S(1) C(2) 3.54(1) 1_555 3_656
S(8) C(2) 3.24(1) 1_555 8_545
S(8) C(3) 3.58(1) 1_555 8_545
C(2) C(7) 3.55(2) 1_555 6_656
C(3) C(15) 3.43(2) 1_555 1_545
C(3) C(7) 3.51(2) 1_555 6_656
C(10) C(14) 3.56(2) 1_555 1_554
